data_2003627
loop_
_publ_author_name
'Lehtonen, A.'
'Sillanp\"a\"a, R.'

_publ_section_title
(3-Chloro-1,2-propanediolato-<i>O</i>,<i>O</i>')bis(2,3-dimethyl-2,3-butanediolato-<i>O</i>,<i>O</i>')tungsten(VI)
_journal_issue 7
_journal_name_full 'Acta Crystallographica Section C'
_journal_page_first 1270
_journal_page_last 1271
_journal_paper_doi 10.1107/S0108270195000485
_journal_volume 51
_journal_year 1995
_chemical_formula_moiety 'C15 H29 Cl1 O6 W1'
_chemical_formula_structural '[W(C~3~H~5~ClO~2~)(C~6~H~12~O~2~)~2~]'
_chemical_formula_sum 'C15 H29 Cl O6 W'
_chemical_formula_weight 524.68
_chemical_name_systematic
;
(3-chloro-1,2-propanediolato)bis(2,3-dimethyl-2,3-
butanediolato)tungsten(VI)
;
_space_group_IT_number 2
_symmetry_cell_setting triclinic
_symmetry_space_group_name_Hall '-P 1'
_symmetry_space_group_name_H-M 'P -1'
_audit_creation_method SHELXL
_cell_angle_alpha 105.63(3)
_cell_angle_beta 104.29(3)
_cell_angle_gamma 69.98(3)
_cell_formula_units_Z 2
_cell_length_a 9.315(3)
_cell_length_b 12.995(5)
_cell_length_c 8.913(3)
_cell_measurement_reflns_used 20
_cell_measurement_temperature 293(2)
_cell_measurement_theta_max 8.8
_cell_measurement_theta_min 4.7
_cell_volume 961.9(6)
_computing_cell_refinement ' TEXSAN (Molecular Structure Corporation, 1989)'
_computing_data_collection ' TEXSAN (Molecular Structure Corporation, 1989)'
_computing_data_reduction ' TEXSAN (Molecular Structure Corporation, 1989)'
_computing_molecular_graphics 'ORTEPII (Johnson, 1976)'
_computing_publication_material 'SHELXL93 (Sheldrick, 1993)'
_computing_structure_refinement 'SHELXL93 (Sheldrick, 1993)'
_computing_structure_solution 'SHELXS86 (Sheldrick, 1990)'
_diffrn_ambient_temperature 293(2)
_diffrn_measurement_device 'Rigaku AFC-5S'
_diffrn_measurement_method \w/-2\q
_diffrn_radiation_monochromator graphite
_diffrn_radiation_source 'fine-focus sealed tube'
_diffrn_radiation_type MoK\a
_diffrn_radiation_wavelength 0.71069
_diffrn_reflns_av_R_equivalents 0.038
_diffrn_reflns_av_sigmaI/netI 0.0932
_diffrn_reflns_limit_h_max 11
_diffrn_reflns_limit_h_min 0
_diffrn_reflns_limit_k_max 15
_diffrn_reflns_limit_k_min -15
_diffrn_reflns_limit_l_max 11
_diffrn_reflns_limit_l_min -11
_diffrn_reflns_number 3614
_diffrn_reflns_theta_max 25.01
_diffrn_reflns_theta_min 1.70
_diffrn_standards_decay_% 2.8
_diffrn_standards_interval_count 150
_diffrn_standards_number 3
_exptl_absorpt_coefficient_mu 6.168
_exptl_absorpt_correction_T_max 1.00
_exptl_absorpt_correction_T_min 0.83
_exptl_absorpt_correction_type 'empirical via \y scans'
_exptl_crystal_colour colourless
_exptl_crystal_density_diffrn 1.812
_exptl_crystal_description 'bright prisms'
_exptl_crystal_F_000 516
_exptl_crystal_size_max 0.14
_exptl_crystal_size_mid 0.10
_exptl_crystal_size_min 0.10
_refine_diff_density_max 1.117
_refine_diff_density_min -1.548
_refine_ls_extinction_method none
_refine_ls_goodness_of_fit_all 1.056
_refine_ls_goodness_of_fit_obs 1.076
_refine_ls_hydrogen_treatment noref
_refine_ls_matrix_type full
_refine_ls_number_parameters 208
_refine_ls_number_reflns 3383
_refine_ls_number_restraints 0
_refine_ls_restrained_S_all 1.056
_refine_ls_restrained_S_obs 1.076
_refine_ls_R_factor_all 0.0813
_refine_ls_R_factor_obs 0.0466
_refine_ls_shift/esd_max 0.000
_refine_ls_shift/esd_mean 0.000
_refine_ls_structure_factor_coef Fsqd
_refine_ls_weighting_scheme
; calc w = 1/[\s^2^(F~o~^2^) + (0.0534P)^2^]
where P = (F~o~^2^ + 2F~c~^2^)/3
;
_refine_ls_wR_factor_all 0.1225
_refine_ls_wR_factor_obs 0.1091
_reflns_number_observed 2628
_reflns_number_total 3383
_reflns_observed_criterion >2sigma(I)
_cod_data_source_file ab1247.cif
_cod_data_source_block wclpp
_cod_original_formula_sum 'C15 H29 Cl1 O6 W1'
_cod_database_code 2003627

loop_
_symmetry_equiv_pos_as_xyz
'x, y, z'
'-x, -y, -z'

loop_
_atom_site_aniso_label
_atom_site_aniso_U_11
_atom_site_aniso_U_12
_atom_site_aniso_U_13
_atom_site_aniso_U_22
_atom_site_aniso_U_23
_atom_site_aniso_U_33
W1 0.0323(2) -0.0101(2) 0.0046(2) 0.0335(3) 0.0084(2) 0.0345(2)
Cl1 0.051(2) 0.007(2) 0.005(2) 0.072(3) -0.004(2) 0.066(2)
O1 0.042(4) -0.013(3) 0.006(3) 0.034(4) 0.013(4) 0.047(5)
O2 0.038(4) -0.020(4) 0.000(3) 0.051(5) 0.007(4) 0.042(4)
O3 0.051(5) -0.011(3) 0.006(4) 0.030(4) 0.018(4) 0.044(4)
O4 0.039(4) -0.021(4) -0.008(3) 0.051(5) 0.018(4) 0.034(4)
O5 0.036(4) -0.011(3) 0.002(3) 0.038(4) 0.010(3) 0.034(4)
O6 0.040(4) -0.017(3) 0.014(4) 0.037(4) 0.007(4) 0.050(5)
C1 0.046(6) -0.009(5) 0.006(5) 0.043(7) 0.004(5) 0.033(6)
C2 0.043(6) -0.008(5) 0.011(5) 0.040(7) 0.007(6) 0.049(7)
C3 0.059(8) 0.008(6) 0.015(6) 0.039(7) 0.006(6) 0.046(7)
C4 0.068(9) -0.023(8) -0.016(7) 0.082(11) 0.035(8) 0.048(8)
C5 0.047(7) -0.024(6) -0.001(5) 0.067(9) 0.018(6) 0.041(7)
C6 0.040(6) -0.011(5) 0.003(5) 0.041(7) 0.010(5) 0.036(6)
C7 0.080(10) -0.016(7) 0.014(7) 0.046(8) 0.005(6) 0.043(7)
C8 0.078(10) -0.036(8) 0.022(7) 0.078(11) 0.008(7) 0.048(8)
C9 0.036(6) -0.023(6) -0.008(5) 0.068(9) 0.010(6) 0.046(7)
C10 0.063(8) -0.010(7) 0.009(6) 0.062(9) 0.008(6) 0.041(7)
C11 0.042(6) -0.012(5) 0.009(5) 0.029(6) -0.002(5) 0.045(7)
C12 0.027(5) -0.017(5) 0.006(5) 0.054(8) -0.002(6) 0.045(7)
C13 0.037(7) -0.017(7) 0.013(7) 0.076(10) 0.009(8) 0.077(10)
C14 0.049(7) -0.013(6) 0.005(7) 0.043(8) -0.001(7) 0.070(9)
C15 0.061(8) -0.018(6) 0.002(7) 0.041(8) -0.001(7) 0.068(9)

loop_
_atom_site_label
_atom_site_occupancy
_atom_site_fract_x
_atom_site_fract_y
_atom_site_fract_z
_atom_site_U_iso_or_equiv
_atom_site_thermal_displace_type
_atom_site_calc_flag
_atom_site_refinement_flags
_atom_site_type_symbol
W1 1 0.08068(5) 0.27828(4) 0.12315(6) 0.0332(2) Uani d . W
Cl1 1 -0.4299(4) 0.5992(3) 0.1666(5) 0.0744(11) Uani d . Cl
O1 1 -0.0950(8) 0.2970(6) 0.2167(9) 0.040(2) Uani d . O
O2 1 0.0194(8) 0.4375(7) 0.2056(9) 0.043(2) Uani d . O
O3 1 -0.0015(9) 0.3083(6) -0.0824(9) 0.040(2) Uani d . O
O4 1 0.0651(8) 0.1372(7) 0.0035(8) 0.040(2) Uani d . O
O5 1 0.2140(8) 0.2111(6) 0.2915(8) 0.036(2) Uani d . O
O6 1 0.2757(8) 0.2879(6) 0.1072(9) 0.040(2) Uani d . O
C1 1 -0.1522(13) 0.4023(9) 0.3185(13) 0.042(3) Uani d . C
H1A 1 -0.0957(13) 0.4023(9) 0.4256(13) 0.051 Uiso calc R H
H1B 1 -0.2614(13) 0.4177(9) 0.3197(13) 0.051 Uiso calc R H
C2 1 -0.1273(13) 0.4875(10) 0.2512(14) 0.045(3) Uani d . C
H2 1 -0.1257(13) 0.5548(10) 0.3334(14) 0.054 Uiso calc R H
C3 1 -0.2459(15) 0.5189(11) 0.1094(15) 0.053(3) Uani d . C
H3A 1 -0.2561(15) 0.4516(11) 0.0331(15) 0.064 Uiso calc R H
H3B 1 -0.2117(15) 0.5622(11) 0.0597(15) 0.064 Uiso calc R H
C4 1 -0.1392(16) 0.2649(13) -0.3443(15) 0.066(4) Uani d . C
H4A 1 -0.2346(16) 0.2854(13) -0.3052(15) 0.079 Uiso calc R H
H4B 1 -0.1409(16) 0.2082(13) -0.4389(15) 0.079 Uiso calc R H
H4C 1 -0.1277(16) 0.3294(13) -0.3674(15) 0.079 Uiso calc R H
C5 1 -0.0031(14) 0.2200(12) -0.2192(14) 0.050(3) Uani d . C
C6 1 -0.0268(12) 0.1275(10) -0.1516(13) 0.039(3) Uani d . C
C7 1 0.0334(17) 0.0085(11) -0.2459(15) 0.057(3) Uani d . C
H7A 1 0.1388(17) -0.0053(11) -0.2566(15) 0.069 Uiso calc R H
H7B 1 -0.0296(17) 0.0006(11) -0.3488(15) 0.069 Uiso calc R H
H7C 1 0.0287(17) -0.0443(11) -0.1913(15) 0.069 Uiso calc R H
C8 1 0.1499(16) 0.1863(13) -0.2731(16) 0.063(4) Uani d . C
H8A 1 0.2320(16) 0.1586(13) -0.1914(16) 0.076 Uiso calc R H
H8B 1 0.1645(16) 0.2500(13) -0.2955(16) 0.076 Uiso calc R H
H8C 1 0.1512(16) 0.1287(13) -0.3670(16) 0.076 Uiso calc R H
C9 1 -0.1927(13) 0.1484(12) -0.1354(14) 0.051(3) Uani d . C
H9A 1 -0.2311(13) 0.2228(12) -0.0765(14) 0.061 Uiso calc R H
H9B 1 -0.1970(13) 0.0953(12) -0.0810(14) 0.061 Uiso calc R H
H9C 1 -0.2554(13) 0.1403(12) -0.2386(14) 0.061 Uiso calc R H
C10 1 0.4576(16) 0.1717(12) 0.4707(14) 0.058(3) Uani d . C
H10A 1 0.4297(16) 0.2450(12) 0.5362(14) 0.069 Uiso calc R H
H10B 1 0.5681(16) 0.1448(12) 0.4766(14) 0.069 Uiso calc R H
H10C 1 0.4241(16) 0.1218(12) 0.5068(14) 0.069 Uiso calc R H
C11 1 0.3803(13) 0.1772(9) 0.3013(13) 0.040(3) Uani d . C
C12 1 0.4044(12) 0.2698(10) 0.2351(14) 0.043(3) Uani d . C
C13 1 0.5530(14) 0.2321(13) 0.1689(17) 0.064(4) Uani d . C
H13A 1 0.5586(14) 0.1632(13) 0.0930(17) 0.077 Uiso calc R H
H13B 1 0.6401(14) 0.2210(13) 0.2532(17) 0.077 Uiso calc R H
H13C 1 0.5545(14) 0.2883(13) 0.1184(17) 0.077 Uiso calc R H
C14 1 0.4257(15) 0.0604(11) 0.1991(16) 0.058(4) Uani d . C
H14A 1 0.3771(15) 0.0630(11) 0.0913(16) 0.069 Uiso calc R H
H14B 1 0.3922(15) 0.0108(11) 0.2360(16) 0.069 Uiso calc R H
H14C 1 0.5363(15) 0.0338(11) 0.2057(16) 0.069 Uiso calc R H
C15 1 0.3942(16) 0.3772(11) 0.3536(16) 0.060(4) Uani d . C
H15A 1 0.2997(16) 0.4005(11) 0.3950(16) 0.072 Uiso calc R H
H15B 1 0.3955(16) 0.4337(11) 0.3036(16) 0.072 Uiso calc R H
H15C 1 0.4810(16) 0.3664(11) 0.4383(16) 0.072 Uiso calc R H

loop_
_atom_type_symbol
_atom_type_description
_atom_type_scat_source
_atom_type_scat_dispersion_real
_atom_type_scat_dispersion_imag
C C 'International Tables Vol C Tables 4.2.6.8 and 6.1.1.4' 0.0033 0.001
H H 'International Tables Vol C Tables 4.2.6.8 and 6.1.1.4' 0.0000 0.000
O O 'International Tables Vol C Tables 4.2.6.8 and 6.1.1.4' 0.0106 0.006
Cl Cl 'International Tables Vol C Tables 4.2.6.8 and 6.1.1.4' 0.1484 0.1
W W 'International Tables Vol C Tables 4.2.6.8 and 6.1.1.4' -0.8490 6.87

loop_
_geom_angle_atom_site_label_1
_geom_angle_atom_site_label_2
_geom_angle_atom_site_label_3
_geom_angle
_geom_angle_publ_flag
O1 W1 O2 78.5(3) y
O1 W1 O3 106.1(3) y
O1 W1 O4 90.0(3) y
O1 W1 O5 89.3(3) y
O1 W1 O6 158.9(3) y
O2 W1 O3 88.4(3) y
O2 W1 O4 159.0(3) y
O2 W1 O5 106.5(3) y
O2 W1 O6 88.7(3) y
O3 W1 O4 77.9(3) y
O3 W1 O5 160.7(3) y
O3 W1 O6 90.0(3) y
O4 W1 O5 90.7(3) y
O4 W1 O6 106.9(3) y
O5 W1 O6 78.3(3) y
C1 O1 W1 117.1(6) y
C2 O2 W1 118.1(7) y
C5 O3 W1 121.6(7) y
C6 O4 W1 120.6(7) y
C11 O5 W1 120.4(6) y
C12 O6 W1 120.2(6) y
O1 C1 C2 105.5(9) ?
O2 C2 C1 105.1(9) ?
O2 C2 C3 108.9(10) ?
C1 C2 C3 114.1(10) ?
C2 C3 Cl1 110.5(8) ?
O3 C5 C8 107.4(10) ?
O3 C5 C4 107.7(11) ?
C8 C5 C4 112.2(11) ?
O3 C5 C6 102.0(9) ?
C8 C5 C6 113.8(11) ?
C4 C5 C6 113.0(10) ?
O4 C6 C9 108.4(9) ?
O4 C6 C7 109.0(9) ?
C9 C6 C7 109.0(10) ?
O4 C6 C5 102.9(9) ?
C9 C6 C5 113.6(10) ?
C7 C6 C5 113.5(10) ?
O5 C11 C10 109.3(9) ?
O5 C11 C14 107.0(9) ?
C10 C11 C14 108.8(10) ?
O5 C11 C12 102.5(8) ?
C10 C11 C12 114.9(10) ?
C14 C11 C12 113.8(10) ?
O6 C12 C15 108.8(10) ?
O6 C12 C13 108.5(10) ?
C15 C12 C13 110.0(10) ?
O6 C12 C11 102.9(8) ?
C15 C12 C11 112.7(10) ?
C13 C12 C11 113.5(11) ?

loop_
_geom_bond_atom_site_label_1
_geom_bond_atom_site_label_2
_geom_bond_distance
_geom_bond_publ_flag
W1 O1 1.930(7) y
W1 O2 1.930(8) y
W1 O4 1.890(8) y
W1 O3 1.892(7) y
W1 O5 1.897(7) y
W1 O6 1.905(7) y
Cl1 C3 1.791(12) y
O1 C1 1.431(13) y
O2 C2 1.407(13) y
O3 C5 1.433(15) y
O4 C6 1.434(12) y
O5 C11 1.445(13) y
O6 C12 1.438(13) y
C1 C2 1.50(2) ?
C2 C3 1.50(2) ?
C4 C5 1.53(2) ?
C5 C8 1.50(2) ?
C5 C6 1.58(2) ?
C6 C9 1.512(15) ?
C6 C7 1.53(2) ?
C10 C11 1.51(2) ?
C11 C14 1.52(2) ?
C11 C12 1.58(2) ?
C12 C15 1.50(2) ?
C12 C13 1.51(2) ?
